data_7025685
loop_
_publ_author_name
'Luo, Feng'
'Batten, Stuart R.'

_publ_section_title
;
 Metal-organic framework (MOF): lanthanide(III)-doped approach for
 luminescence modulation and luminescent sensing.
;
_journal_issue 19
_journal_name_full 'Dalton transactions (Cambridge, England : 2003)'
_journal_page_first 4485
_journal_page_last 4488
_journal_paper_doi 10.1039/c002822n
_journal_volume 39
_journal_year 2010
_chemical_formula_sum 'C10 H10 N2 O8 Zn'
_chemical_formula_weight 351.60
_chemical_name_systematic
;
?
;
_space_group_IT_number 15
_symmetry_cell_setting monoclinic
_symmetry_space_group_name_Hall '-C 2yc'
_symmetry_space_group_name_H-M 'C 1 2/c 1'
_atom_sites_solution_hydrogens geom
_atom_sites_solution_primary direct
_atom_sites_solution_secondary difmap
_audit_creation_method SHELXL-97
_cell_angle_alpha 90.00
_cell_angle_beta 92.36(3)
_cell_angle_gamma 90.00
_cell_formula_units_Z 4
_cell_length_a 11.548(2)
_cell_length_b 15.319(3)
_cell_length_c 11.021(2)
_cell_measurement_reflns_used 7216
_cell_measurement_temperature 296(2)
_cell_measurement_theta_max 27.48
_cell_measurement_theta_min 3.24
_cell_volume 1948.0(6)
_computing_cell_refinement 'Bruker XSCANS'
_computing_data_collection 'Bruker XSCANS'
_computing_data_reduction 'Bruker SHELXTL'
_computing_molecular_graphics 'Bruker SHELXTL'
_computing_publication_material 'Bruker SHELXTL'
_computing_structure_refinement 'SHELXL-97 (Sheldrick, 1997)'
_computing_structure_solution 'SHELXS-97 (Sheldrick, 1990)'
_diffrn_ambient_temperature 296(2)
_diffrn_measured_fraction_theta_full 0.996
_diffrn_measured_fraction_theta_max 0.996
_diffrn_measurement_device_type 'Bruker P4'
_diffrn_measurement_method '\w scans'
_diffrn_radiation_monochromator graphite
_diffrn_radiation_source 'fine-focus sealed tube'
_diffrn_radiation_type MoK\a
_diffrn_radiation_wavelength 0.71073
_diffrn_reflns_av_R_equivalents 0.0576
_diffrn_reflns_av_sigmaI/netI 0.0473
_diffrn_reflns_limit_h_max 14
_diffrn_reflns_limit_h_min -13
_diffrn_reflns_limit_k_max 19
_diffrn_reflns_limit_k_min -18
_diffrn_reflns_limit_l_max 14
_diffrn_reflns_limit_l_min -14
_diffrn_reflns_number 9467
_diffrn_reflns_theta_full 27.48
_diffrn_reflns_theta_max 27.48
_diffrn_reflns_theta_min 3.24
_exptl_absorpt_coefficient_mu 1.289
_exptl_absorpt_correction_T_max 0.8504
_exptl_absorpt_correction_T_min 0.7826
_exptl_absorpt_correction_type multi-scan
_exptl_crystal_colour Colorless
_exptl_crystal_density_diffrn 1.171
_exptl_crystal_density_method 'not measured'
_exptl_crystal_description Block
_exptl_crystal_F_000 680
_exptl_crystal_size_max 0.20
_exptl_crystal_size_mid 0.20
_exptl_crystal_size_min 0.13
_platon_squeeze_details
;
;
_refine_diff_density_max 0.418
_refine_diff_density_min -0.683
_refine_diff_density_rms 0.083
_refine_ls_extinction_method none
_refine_ls_goodness_of_fit_ref 1.052
_refine_ls_hydrogen_treatment constr
_refine_ls_matrix_type full
_refine_ls_number_parameters 97
_refine_ls_number_reflns 2232
_refine_ls_number_restraints 0
_refine_ls_restrained_S_all 1.052
_refine_ls_R_factor_all 0.0468
_refine_ls_R_factor_gt 0.0389
_refine_ls_shift/su_max 0.000
_refine_ls_shift/su_mean 0.000
_refine_ls_structure_factor_coef Fsqd
_refine_ls_weighting_details 'calc w=1/[\s^2^(Fo^2^)+(0.0693P)^2^+0.2729P] where P=(Fo^2^+2Fc^2^)/3'
_refine_ls_weighting_scheme calc
_refine_ls_wR_factor_gt 0.1105
_refine_ls_wR_factor_ref 0.1147
_reflns_number_gt 1906
_reflns_number_total 2232
_reflns_threshold_expression >2sigma(I)
_cod_data_source_file c002822n.txt
_cod_data_source_block 1
_cod_depositor_comments
;
The following automatic conversions were performed:

'_symmetry_cell_setting' value 'Monoclinic' changed to 'monoclinic'
according to /home/saulius/struct/CIF-dictionaries/cif_core.dic
dictionary named 'cif_core.dic' version 2.4.2 from
2011-04-26.

'_exptl_absorpt_correction_type' value 'Multi-scan'
changed to 'multi-scan' according to
/home/saulius/struct/CIF-dictionaries/cif_core.dic dictionary named
'cif_core.dic' version 2.4.2 from 2011-04-26.

Automatic conversion script
Id: cif_fix_values 1891 2012-01-12 08:04:46Z andrius 
;
_cod_original_cell_volume 1947.9(7)
_cod_original_sg_symbol_H-M C2/c
_cod_database_code 7025685

loop_
_symmetry_equiv_pos_as_xyz
'x, y, z'
'-x, y, -z+1/2'
'x+1/2, y+1/2, z'
'-x+1/2, y+1/2, -z+1/2'
'-x, -y, -z'
'x, -y, z-1/2'
'-x+1/2, -y+1/2, -z'
'x+1/2, -y+1/2, z-1/2'

loop_
_atom_site_label
_atom_site_type_symbol
_atom_site_fract_x
_atom_site_fract_y
_atom_site_fract_z
_atom_site_U_iso_or_equiv
_atom_site_adp_type
_atom_site_occupancy
_atom_site_symmetry_multiplicity
_atom_site_calc_flag
_atom_site_refinement_flags
C1 C 0.8051(2) 0.30559(15) 0.4197(2) 0.0272(5) Uani 1 1 d .
C2 C 0.8595(2) 0.36456(17) 0.3290(2) 0.0325(6) Uani 1 1 d .
C3 C 0.8323(2) 0.31049(15) 0.5440(2) 0.0263(5) Uani 1 1 d .
C4 C 0.7770(2) 0.25511(16) 0.6221(2) 0.0299(5) Uani 1 1 d .
H4 H 0.7952 0.2585 0.7050 0.036 Uiso 1 1 calc R
C5 C 0.9220(2) 0.37056(16) 0.6000(2) 0.0277(5) Uani 1 1 d .
N1 N 0.2261(3) 0.4246(2) 0.5050(3) 0.0636(8) Uani 1 1 d .
O1 O 0.90931(16) 0.43252(11) 0.37085(16) 0.0339(4) Uani 1 1 d .
O2 O 0.8524(2) 0.34606(16) 0.22005(19) 0.0613(7) Uani 1 1 d .
O3 O 1.02589(16) 0.34842(13) 0.60042(19) 0.0415(5) Uani 1 1 d .
O4 O 0.88438(15) 0.43822(11) 0.65131(16) 0.0311(4) Uani 1 1 d .
Zn1 Zn 1.0000 0.49461(2) 0.2500 0.02181(15) Uani 1 2 d S

loop_
_atom_site_aniso_label
_atom_site_aniso_U_11
_atom_site_aniso_U_22
_atom_site_aniso_U_33
_atom_site_aniso_U_23
_atom_site_aniso_U_13
_atom_site_aniso_U_12
C1 0.0362(13) 0.0240(11) 0.0216(12) 0.0009(9) 0.0033(9) -0.0056(10)
C2 0.0404(15) 0.0315(13) 0.0257(13) 0.0035(10) 0.0023(10) -0.0077(11)
C3 0.0355(13) 0.0196(11) 0.0238(12) 0.0000(9) 0.0021(9) -0.0050(9)
C4 0.0416(14) 0.0287(12) 0.0193(11) 0.0005(9) 0.0000(9) -0.0085(10)
C5 0.0344(14) 0.0277(12) 0.0212(12) 0.0013(9) 0.0016(9) -0.0096(10)
N1 0.0631(19) 0.0654(19) 0.063(2) 0.0010(15) 0.0063(15) 0.0112(15)
O1 0.0474(11) 0.0270(9) 0.0279(10) 0.0032(7) 0.0101(7) -0.0130(8)
O2 0.0952(18) 0.0659(15) 0.0230(11) -0.0006(10) 0.0060(10) -0.0437(13)
O3 0.0350(11) 0.0441(11) 0.0453(12) -0.0093(9) -0.0003(8) -0.0038(9)
O4 0.0374(10) 0.0267(9) 0.0292(9) -0.0038(7) 0.0004(7) -0.0064(7)
Zn1 0.0287(3) 0.0190(2) 0.0179(2) 0.000 0.00328(15) 0.000

loop_
_atom_type_symbol
_atom_type_description
_atom_type_scat_dispersion_real
_atom_type_scat_dispersion_imag
_atom_type_scat_source
C C 0.0033 0.0016 'International Tables Vol C Tables 4.2.6.8 and 6.1.1.4'
H H 0.0000 0.0000 'International Tables Vol C Tables 4.2.6.8 and 6.1.1.4'
O O 0.0106 0.0060 'International Tables Vol C Tables 4.2.6.8 and 6.1.1.4'
Zn Zn 0.2839 1.4301 'International Tables Vol C Tables 4.2.6.8 and 6.1.1.4'
N N 0.0061 0.0033 'International Tables Vol C Tables 4.2.6.8 and 6.1.1.4'

loop_
_geom_angle_atom_site_label_1
_geom_angle_atom_site_label_2
_geom_angle_atom_site_label_3
_geom_angle
_geom_angle_site_symmetry_1
_geom_angle_site_symmetry_3
C4 C1 C3 118.9(2) 7_656 .
C4 C1 C2 118.6(2) 7_656 .
C3 C1 C2 122.5(2) . .
O2 C2 O1 123.6(2) . .
O2 C2 C1 119.8(2) . .
O1 C2 C1 116.6(2) . .
C4 C3 C1 119.1(2) . .
C4 C3 C5 116.7(2) . .
C1 C3 C5 124.1(2) . .
C3 C4 C1 121.9(2) . 7_656
C3 C4 H4 119.0 . .
C1 C4 H4 119.0 7_656 .
O3 C5 O4 124.7(2) . .
O3 C5 C3 118.9(2) . .
O4 C5 C3 116.3(2) . .
C2 O1 Zn1 113.36(17) . .
C5 O4 Zn1 115.83(16) . 5_766
O1 Zn1 O1 122.34(11) 2_755 .
O1 Zn1 O4 104.91(8) 2_755 5_766
O1 Zn1 O4 104.18(7) . 5_766
O1 Zn1 O4 104.18(7) 2_755 6_565
O1 Zn1 O4 104.91(8) . 6_565
O4 Zn1 O4 117.24(10) 5_766 6_565

loop_
_geom_bond_atom_site_label_1
_geom_bond_atom_site_label_2
_geom_bond_distance
_geom_bond_site_symmetry_2
C1 C4 1.393(3) 7_656
C1 C3 1.395(3) .
C1 C2 1.504(3) .
C2 O2 1.234(3) .
C2 O1 1.267(3) .
C3 C4 1.383(3) .
C3 C5 1.499(3) .
C4 C1 1.393(3) 7_656
C4 H4 0.9300 .
C5 O3 1.247(3) .
C5 O4 1.266(3) .
O1 Zn1 1.9724(17) .
O4 Zn1 1.9761(17) 5_766
Zn1 O1 1.9724(17) 2_755
Zn1 O4 1.9761(17) 5_766
Zn1 O4 1.9761(17) 6_565

loop_
_geom_torsion_atom_site_label_1
_geom_torsion_atom_site_label_2
_geom_torsion_atom_site_label_3
_geom_torsion_atom_site_label_4
_geom_torsion
_geom_torsion_site_symmetry_1
_geom_torsion_site_symmetry_4
C4 C1 C2 O2 -16.8(4) 7_656 .
C3 C1 C2 O2 164.4(3) . .
C4 C1 C2 O1 162.1(2) 7_656 .
C3 C1 C2 O1 -16.7(4) . .
C4 C1 C3 C4 -0.1(4) 7_656 .
C2 C1 C3 C4 178.8(2) . .
C4 C1 C3 C5 177.7(2) 7_656 .
C2 C1 C3 C5 -3.5(4) . .
C1 C3 C4 C1 0.1(4) . 7_656
C5 C3 C4 C1 -177.9(2) . 7_656
C4 C3 C5 O3 96.1(3) . .
C1 C3 C5 O3 -81.8(3) . .
C4 C3 C5 O4 -79.2(3) . .
C1 C3 C5 O4 103.0(3) . .
O2 C2 O1 Zn1 -10.9(4) . .
C1 C2 O1 Zn1 170.20(17) . .
O3 C5 O4 Zn1 -5.7(3) . 5_766
C3 C5 O4 Zn1 169.24(16) . 5_766
C2 O1 Zn1 O1 -38.38(16) . 2_755
C2 O1 Zn1 O4 -156.68(18) . 5_766
C2 O1 Zn1 O4 79.56(19) . 6_565

loop_
_platon_squeeze_void_nr
_platon_squeeze_void_average_x
_platon_squeeze_void_average_y
_platon_squeeze_void_average_z
_platon_squeeze_void_volume
_platon_squeeze_void_count_electrons
_platon_squeeze_void_content
1 0.000 0.000 -0.011 422 65 ' '
2 0.500 0.500 -0.013 421 65 ' '
